data_7245640
loop_
_publ_author_name
'Beau, Maxime'
'Jeannin, olivier'
'Fourmigu\'e, Marc'
'Senzier, Pascale'
'Barriere, Frederic'
'Jeon, Ie-Rang'

_publ_section_title
;
 Oxidation-induced activation of chalcogen bonding in redox-active
 bis(selenomethyl)tetrathiafulvalene derivatives
;
_journal_name_full CrystEngComm
_journal_paper_doi 10.1039/D2CE01168A
_journal_year 2022
_chemical_formula_moiety 'C10 H12 S4 Se2, Br'
_chemical_formula_sum 'C10 H12 Br S4 Se2'
_chemical_formula_weight 498.27
_space_group_IT_number 14
_space_group_name_Hall '-P 2yn'
_space_group_name_H-M_alt 'P 1 21/n 1'
_symmetry_cell_setting monoclinic
_symmetry_Int_Tables_number 14
_symmetry_space_group_name_Hall '-P 2yn'
_symmetry_space_group_name_H-M 'P 1 21/n 1'
_atom_sites_solution_hydrogens geom
_atom_sites_solution_primary dual
_atom_sites_solution_secondary difmap
_audit_conform_dict_location ftp://ftp.iucr.org/pub/cif_core.dic
_audit_conform_dict_name cif_core.dic
_audit_conform_dict_version 2.4.3
_audit_creation_date 2022-10-04T09:46:38-00:00
_audit_creation_method 'WinGX routine CIF_UPDATE'
_audit_update_record
;
2022-10-05 deposited with the CCDC.	2022-10-07 downloaded from the CCDC.
;
_cell_angle_alpha 90
_cell_angle_beta 92.399(6)
_cell_angle_gamma 90
_cell_formula_units_Z 4
_cell_length_a 6.9069(11)
_cell_length_b 11.1580(15)
_cell_length_c 19.166(3)
_cell_measurement_reflns_used 3908
_cell_measurement_temperature 150(2)
_cell_measurement_theta_max 27.42
_cell_measurement_theta_min 2.8
_cell_measurement_wavelength 0.71073
_cell_volume 1475.8(4)
_computing_cell_refinement 'APEX3 (Bruker, 2015)'
_computing_data_collection 'Bruker APEX3 (Bruker, 2015)'
_computing_data_reduction 'SAINT (Bruker, 2014)'
_computing_molecular_graphics 'Ortep for Windows (Farrugia, 2012)'
_computing_publication_material 'WinGX publication routines (Farrugia, 2012)'
_computing_structure_refinement 'SHELXL-2014/7 (Sheldrick, 2014)'
_computing_structure_solution 'SHELXT-2014 (Sheldrick, 2014)'
_diffrn_ambient_temperature 150(2)
_diffrn_detector CMOS-PHOTON70
_diffrn_measured_fraction_theta_full 0.996
_diffrn_measured_fraction_theta_max 0.99
_diffrn_measurement_device_type 'D8 VENTURE Bruker AXS'
_diffrn_measurement_method 'rotation images'
_diffrn_orient_matrix_UB_11 0.096279
_diffrn_orient_matrix_UB_12 -0.048333
_diffrn_orient_matrix_UB_13 0.028449
_diffrn_orient_matrix_UB_21 -0.088538
_diffrn_orient_matrix_UB_22 0.000607
_diffrn_orient_matrix_UB_23 0.039968
_diffrn_orient_matrix_UB_31 -0.062372
_diffrn_orient_matrix_UB_32 -0.07547
_diffrn_orient_matrix_UB_33 -0.017898
_diffrn_radiation_monochromator 'multilayer monochromator'
_diffrn_radiation_probe x-ray
_diffrn_radiation_source 'Incoatec microfocus sealed tube'
_diffrn_radiation_type MoK\a
_diffrn_radiation_wavelength 0.71073
_diffrn_reflns_av_R_equivalents 0.066
_diffrn_reflns_av_unetI/netI 0.0353
_diffrn_reflns_Laue_measured_fraction_full 0.996
_diffrn_reflns_Laue_measured_fraction_max 0.99
_diffrn_reflns_limit_h_max 8
_diffrn_reflns_limit_h_min -8
_diffrn_reflns_limit_k_max 14
_diffrn_reflns_limit_k_min 0
_diffrn_reflns_limit_l_max 24
_diffrn_reflns_limit_l_min 0
_diffrn_reflns_number 3568
_diffrn_reflns_point_group_measured_fraction_full 0.996
_diffrn_reflns_point_group_measured_fraction_max 0.99
_diffrn_reflns_theta_full 25.242
_diffrn_reflns_theta_max 27.554
_diffrn_reflns_theta_min 2.112
_diffrn_standards_number 0
_exptl_absorpt_coefficient_mu 8.259
_exptl_absorpt_correction_T_max 0.781
_exptl_absorpt_correction_T_min 0.616
_exptl_absorpt_correction_type multi-scan
_exptl_absorpt_process_details
;
TWINABS - Bruker AXS scaling for twinned crystals - Version 2012/1
;
_exptl_crystal_colour black
_exptl_crystal_density_diffrn 2.243
_exptl_crystal_density_method 'not measured'
_exptl_crystal_description prism
_exptl_crystal_F_000 956
_exptl_crystal_size_max 0.09
_exptl_crystal_size_mid 0.05
_exptl_crystal_size_min 0.03
_refine_diff_density_max 2.359
_refine_diff_density_min -1.951
_refine_diff_density_rms 0.29
_refine_ls_extinction_method none
_refine_ls_goodness_of_fit_ref 1.134
_refine_ls_hydrogen_treatment constr
_refine_ls_matrix_type full
_refine_ls_number_constraints 0
_refine_ls_number_parameters 159
_refine_ls_number_reflns 3568
_refine_ls_number_restraints 0
_refine_ls_restrained_S_all 1.134
_refine_ls_R_factor_all 0.0745
_refine_ls_R_factor_gt 0.0682
_refine_ls_shift/su_max 0
_refine_ls_shift/su_mean 0
_refine_ls_structure_factor_coef Fsqd
_refine_ls_weighting_details 'w=1/[\s^2^(Fo^2^)+66.9018P] where P=(Fo^2^+2Fc^2^)/3'
_refine_ls_weighting_scheme calc
_refine_ls_wR_factor_gt 0.1703
_refine_ls_wR_factor_ref 0.1733
_reflns_Friedel_coverage 0
_reflns_number_gt 3277
_reflns_number_total 3568
_reflns_threshold_expression 'I > 2\s(I)'
_cod_data_source_file d2ce01168a2.cif
_cod_data_source_block shelx_CCDC1
_cod_original_sg_symbol_H-M 'P 21/n'
_cod_database_code 7245640

loop_
_symmetry_equiv_pos_as_xyz
'x, y, z'
'-x+1/2, y+1/2, -z+1/2'
'-x, -y, -z'
'x-1/2, -y-1/2, z-1/2'

loop_
_atom_site_label
_atom_site_type_symbol
_atom_site_fract_x
_atom_site_fract_y
_atom_site_fract_z
_atom_site_U_iso_or_equiv
_atom_site_adp_type
_atom_site_occupancy
_atom_site_site_symmetry_order
_atom_site_calc_flag
_atom_site_refinement_flags_posn
_atom_site_refinement_flags_adp
_atom_site_refinement_flags_occupancy
_atom_site_disorder_assembly
_atom_site_disorder_group
C1 C 0.243(2) 0.5211(11) 0.5183(6) 0.015(2) Uani 1 1 d . . . . .
C2 C 0.265(2) 0.4243(10) 0.3983(6) 0.013(2) Uani 1 1 d . . . . .
C3 C 0.267(2) 0.3301(10) 0.4458(6) 0.014(2) Uani 1 1 d . . . . .
C4 C 0.234(3) 0.5713(12) 0.2746(7) 0.029(3) Uani 1 1 d . . . . .
H4A H 0.1163 0.6037 0.2943 0.043 Uiso 1 1 calc R U . . .
H4B H 0.225 0.5789 0.2236 0.043 Uiso 1 1 calc R U . . .
H4C H 0.347 0.616 0.2931 0.043 Uiso 1 1 calc R U . . .
C5 C 0.247(3) 0.0976(11) 0.5098(6) 0.024(3) Uani 1 1 d . . . . .
H5A H 0.3679 0.107 0.538 0.036 Uiso 1 1 calc R U . . .
H5B H 0.2172 0.0122 0.5045 0.036 Uiso 1 1 calc R U . . .
H5C H 0.1415 0.1377 0.5331 0.036 Uiso 1 1 calc R U . . .
C6 C 0.246(2) 0.6065(9) 0.5722(6) 0.013(2) Uani 1 1 d . . . . .
C7 C 0.240(2) 0.7070(10) 0.6935(6) 0.015(2) Uani 1 1 d . . . . .
C8 C 0.223(2) 0.7972(11) 0.6463(6) 0.018(3) Uani 1 1 d . . . . .
C9 C 0.245(2) 0.7141(10) 0.7723(6) 0.018(2) Uani 1 1 d . . . . .
H9A H 0.2739 0.7966 0.787 0.027 Uiso 1 1 calc R U . . .
H9B H 0.3467 0.6605 0.7916 0.027 Uiso 1 1 calc R U . . .
H9C H 0.1197 0.6898 0.7895 0.027 Uiso 1 1 calc R U . . .
C10 C 0.229(2) 0.9293(11) 0.6616(6) 0.020(3) Uani 1 1 d . . . . .
H10A H 0.2599 0.942 0.7114 0.03 Uiso 1 1 calc R U . . .
H10B H 0.1019 0.9647 0.6493 0.03 Uiso 1 1 calc R U . . .
H10C H 0.3278 0.9674 0.6339 0.03 Uiso 1 1 calc R U . . .
Br1 Br 0.2432(3) 0.37439(11) 0.12655(6) 0.0236(3) Uani 1 1 d . . . . .
S1 S 0.2533(5) 0.5676(2) 0.43159(15) 0.0144(6) Uani 1 1 d . . . . .
S2 S 0.2680(6) 0.3708(2) 0.53223(15) 0.0160(6) Uani 1 1 d . . . . .
S3 S 0.2446(5) 0.5621(2) 0.65830(14) 0.0141(6) Uani 1 1 d . . . . .
S4 S 0.2299(5) 0.7581(2) 0.55858(14) 0.0143(6) Uani 1 1 d . . . . .
Se1 Se 0.2617(2) 0.40145(10) 0.30010(6) 0.0154(3) Uani 1 1 d . . . . .
Se2 Se 0.2770(2) 0.16863(10) 0.41869(6) 0.0142(3) Uani 1 1 d . . . . .

loop_
_atom_site_aniso_label
_atom_site_aniso_U_11
_atom_site_aniso_U_22
_atom_site_aniso_U_33
_atom_site_aniso_U_23
_atom_site_aniso_U_13
_atom_site_aniso_U_12
C1 0.010(6) 0.019(5) 0.016(5) 0.004(4) -0.002(5) 0.001(5)
C2 0.015(6) 0.010(5) 0.014(5) -0.003(4) -0.003(4) 0.001(5)
C3 0.015(6) 0.018(5) 0.010(5) -0.004(4) 0.005(4) 0.002(6)
C4 0.047(10) 0.022(6) 0.019(6) -0.001(5) 0.010(6) -0.015(8)
C5 0.040(8) 0.011(5) 0.021(6) 0.006(5) -0.004(6) -0.010(7)
C6 0.013(5) 0.013(5) 0.012(5) -0.002(4) -0.003(5) -0.002(5)
C7 0.019(6) 0.014(5) 0.012(5) 0.002(4) -0.001(5) -0.002(6)
C8 0.027(7) 0.015(5) 0.011(5) 0.003(4) 0.000(5) 0.003(6)
C9 0.027(7) 0.015(5) 0.011(5) 0.000(4) -0.008(5) 0.003(6)
C10 0.024(7) 0.019(6) 0.016(6) 0.003(5) -0.007(5) -0.003(6)
Br1 0.0374(8) 0.0159(5) 0.0175(6) -0.0002(4) -0.0004(6) 0.0016(6)
S1 0.0200(15) 0.0103(12) 0.0129(13) 0.0004(10) 0.0017(12) -0.0010(13)
S2 0.0259(16) 0.0106(12) 0.0117(13) 0.0012(10) 0.0027(12) -0.0052(13)
S3 0.0187(15) 0.0118(12) 0.0119(12) -0.0009(10) 0.0002(12) -0.0026(13)
S4 0.0204(16) 0.0104(12) 0.0121(13) 0.0008(10) 0.0012(11) 0.0005(13)
Se1 0.0184(6) 0.0153(5) 0.0126(5) -0.0010(4) 0.0011(5) 0.0013(6)
Se2 0.0179(6) 0.0103(5) 0.0146(6) -0.0017(4) 0.0022(5) 0.0006(5)

loop_
_atom_type_symbol
_atom_type_description
_atom_type_scat_dispersion_real
_atom_type_scat_dispersion_imag
_atom_type_scat_source
C C 0.0033 0.0016 'International Tables Vol C Tables 4.2.6.8 and 6.1.1.4'
H H 0 0 'International Tables Vol C Tables 4.2.6.8 and 6.1.1.4'
Br Br -0.2901 2.4595 'International Tables Vol C Tables 4.2.6.8 and 6.1.1.4'
S S 0.1246 0.1234 'International Tables Vol C Tables 4.2.6.8 and 6.1.1.4'
Se Se -0.0929 2.2259 'International Tables Vol C Tables 4.2.6.8 and 6.1.1.4'

loop_
_geom_angle_atom_site_label_1
_geom_angle_atom_site_label_2
_geom_angle_atom_site_label_3
_geom_angle
_geom_angle_site_symmetry_1
_geom_angle_site_symmetry_3
_geom_angle_publ_flag
C6 C1 S2 123.6(9) . . ?
C6 C1 S1 119.9(9) . . ?
S2 C1 S1 115.7(7) . . ?
C3 C2 S1 117.3(8) . . ?
C3 C2 Se1 123.1(8) . . ?
S1 C2 Se1 119.5(6) . . ?
C2 C3 S2 115.5(8) . . ?
C2 C3 Se2 123.0(8) . . ?
S2 C3 Se2 121.4(7) . . ?
Se1 C4 H4A 109.5 . . ?
Se1 C4 H4B 109.5 . . ?
H4A C4 H4B 109.5 . . ?
Se1 C4 H4C 109.5 . . ?
H4A C4 H4C 109.5 . . ?
H4B C4 H4C 109.5 . . ?
Se2 C5 H5A 109.5 . . ?
Se2 C5 H5B 109.5 . . ?
H5A C5 H5B 109.5 . . ?
Se2 C5 H5C 109.5 . . ?
H5A C5 H5C 109.5 . . ?
H5B C5 H5C 109.5 . . ?
C1 C6 S4 123.9(9) . . ?
C1 C6 S3 120.6(8) . . ?
S4 C6 S3 115.3(6) . . ?
C8 C7 C9 128.8(11) . . ?
C8 C7 S3 115.5(9) . . ?
C9 C7 S3 115.6(8) . . ?
C7 C8 C10 126.8(11) . . ?
C7 C8 S4 117.0(9) . . ?
C10 C8 S4 115.6(9) . . ?
C7 C9 H9A 109.5 . . ?
C7 C9 H9B 109.5 . . ?
H9A C9 H9B 109.5 . . ?
C7 C9 H9C 109.5 . . ?
H9A C9 H9C 109.5 . . ?
H9B C9 H9C 109.5 . . ?
C8 C10 H10A 109.5 . . ?
C8 C10 H10B 109.5 . . ?
H10A C10 H10B 109.5 . . ?
C8 C10 H10C 109.5 . . ?
H10A C10 H10C 109.5 . . ?
H10B C10 H10C 109.5 . . ?
C2 S1 C1 94.6(6) . . ?
C1 S2 C3 96.4(6) . . ?
C6 S3 C7 96.0(5) . . ?
C6 S4 C8 96.0(5) . . ?
C2 Se1 C4 96.5(5) . . ?
C3 Se2 C5 97.9(5) . . ?

loop_
_geom_bond_atom_site_label_1
_geom_bond_atom_site_label_2
_geom_bond_distance
_geom_bond_site_symmetry_2
_geom_bond_publ_flag
C1 C6 1.406(16) . ?
C1 S2 1.706(12) . ?
C1 S1 1.745(12) . ?
C2 C3 1.390(16) . ?
C2 S1 1.724(11) . ?
C2 Se1 1.899(11) . ?
C3 S2 1.718(11) . ?
C3 Se2 1.877(11) . ?
C4 Se1 1.964(13) . ?
C4 H4A 0.98 . ?
C4 H4B 0.98 . ?
C4 H4C 0.98 . ?
C5 Se2 1.937(12) . ?
C5 H5A 0.98 . ?
C5 H5B 0.98 . ?
C5 H5C 0.98 . ?
C6 S4 1.715(11) . ?
C6 S3 1.723(11) . ?
C7 C8 1.354(16) . ?
C7 C9 1.512(15) . ?
C7 S3 1.753(11) . ?
C8 C10 1.503(16) . ?
C8 S4 1.740(12) . ?
C9 H9A 0.98 . ?
C9 H9B 0.98 . ?
C9 H9C 0.98 . ?
C10 H10A 0.98 . ?
C10 H10B 0.98 . ?
C10 H10C 0.98 . ?

loop_
_geom_torsion_atom_site_label_1
_geom_torsion_atom_site_label_2
_geom_torsion_atom_site_label_3
_geom_torsion_atom_site_label_4
_geom_torsion
_geom_torsion_site_symmetry_1
_geom_torsion_site_symmetry_2
_geom_torsion_site_symmetry_3
_geom_torsion_site_symmetry_4
_geom_torsion_publ_flag
S1 C2 C3 S2 -2.7(15) . . . . ?
Se1 C2 C3 S2 -179.7(7) . . . . ?
S1 C2 C3 Se2 179.6(8) . . . . ?
Se1 C2 C3 Se2 2.5(18) . . . . ?
S2 C1 C6 S4 177.6(8) . . . . ?
S1 C1 C6 S4 8.4(18) . . . . ?
S2 C1 C6 S3 -8.6(18) . . . . ?
S1 C1 C6 S3 -177.8(8) . . . . ?
C9 C7 C8 C10 7(3) . . . . ?
S3 C7 C8 C10 -175.6(13) . . . . ?
C9 C7 C8 S4 177.7(12) . . . . ?
S3 C7 C8 S4 -5.2(18) . . . . ?
C3 C2 S1 C1 -1.4(13) . . . . ?
Se1 C2 S1 C1 175.7(8) . . . . ?
C6 C1 S1 C2 175.2(12) . . . . ?
S2 C1 S1 C2 5.1(10) . . . . ?
C6 C1 S2 C3 -176.0(13) . . . . ?
S1 C1 S2 C3 -6.3(10) . . . . ?
C2 C3 S2 C1 5.3(12) . . . . ?
Se2 C3 S2 C1 -176.8(9) . . . . ?
C1 C6 S3 C7 -177.6(12) . . . . ?
S4 C6 S3 C7 -3.3(9) . . . . ?
C8 C7 S3 C6 5.0(14) . . . . ?
C9 C7 S3 C6 -177.4(12) . . . . ?
C1 C6 S4 C8 175.2(13) . . . . ?
S3 C6 S4 C8 1.1(10) . . . . ?
C7 C8 S4 C6 2.5(14) . . . . ?
C10 C8 S4 C6 174.0(12) . . . . ?
C3 C2 Se1 C4 174.8(12) . . . . ?
S1 C2 Se1 C4 -2.2(10) . . . . ?
C2 C3 Se2 C5 -174.2(13) . . . . ?
S2 C3 Se2 C5 8.1(11) . . . . ?
